data_7155105
loop_
_publ_author_name
'Han, Xiaoyu'
'Ni, Huanzhen'
'Chan, Wai-Lun'
'Gai, Xikun'
'Wang, Yongjiang'
'Lu, Yixin'

_publ_section_title
;
 Highly enantioselective synthesis of dihydrocoumarin-fused dihydropyrans
 via the phosphine-catalyzed [4 + 2] annulation of allenones with
 3-aroylcoumarins.
;
_journal_issue 22
_journal_name_full 'Organic &amp; biomolecular chemistry'
_journal_page_first 5059
_journal_page_last 5064
_journal_paper_doi 10.1039/c6ob00955g
_journal_volume 14
_journal_year 2016
_chemical_absolute_configuration rm
_chemical_compound_source stable
_chemical_formula_sum 'C27 H20 O4'
_chemical_formula_weight 408.43
_chemical_name_systematic
(R,E)-2-(1-oxo-1-phenylpropan-2-ylidene)-4-phenyl-1,10b-dihydro-2H,5H-pyrano[3,4-c]chromen-5-one
_space_group_crystal_system orthorhombic
_space_group_IT_number 19
_space_group_name_Hall 'P 2ac 2ab'
_space_group_name_H-M_alt 'P 21 21 21'
_symmetry_space_group_name_Hall 'P 2ac 2ab'
_symmetry_space_group_name_H-M 'P 21 21 21'
_atom_sites_solution_hydrogens geom
_audit_creation_method SHELXL-2014/7
_audit_update_record
;
2016-02-23 deposited with the CCDC.
2016-05-06 downloaded from the CCDC.
;
_cell_angle_alpha 90
_cell_angle_beta 90
_cell_angle_gamma 90
_cell_formula_units_Z 4
_cell_length_a 10.0372(4)
_cell_length_b 13.0997(5)
_cell_length_c 15.0079(5)
_cell_measurement_reflns_used 9193
_cell_measurement_temperature 100(2)
_cell_measurement_theta_max 70.85
_cell_measurement_theta_min 3.37
_cell_volume 1973.30(13)
_computing_cell_refinement 'Bruker SAINT'
_computing_data_collection 'Bruker APEX2'
_computing_data_reduction 'Bruker SAINT'
_computing_molecular_graphics 'Bruker SHELXTL'
_computing_publication_material 'Bruker SHELXTL'
_computing_structure_refinement 'SHELXL-2014/7 (Sheldrick, 2014)'
_computing_structure_solution 'SHELXS-97 (Sheldrick 2008)'
_diffrn_ambient_temperature 100(2)
_diffrn_measured_fraction_theta_full 1.000
_diffrn_measured_fraction_theta_max 1.000
_diffrn_measurement_device_type 'Bruker D8 venture'
_diffrn_measurement_method '\f and \w scans'
_diffrn_radiation_type CuK\a
_diffrn_radiation_wavelength 1.54178
_diffrn_reflns_av_R_equivalents 0.0555
_diffrn_reflns_av_unetI/netI 0.0223
_diffrn_reflns_Laue_measured_fraction_full 1.000
_diffrn_reflns_Laue_measured_fraction_max 1.000
_diffrn_reflns_limit_h_max 12
_diffrn_reflns_limit_h_min -12
_diffrn_reflns_limit_k_max 16
_diffrn_reflns_limit_k_min -15
_diffrn_reflns_limit_l_max 18
_diffrn_reflns_limit_l_min -18
_diffrn_reflns_number 41016
_diffrn_reflns_point_group_measured_fraction_full 1.000
_diffrn_reflns_point_group_measured_fraction_max 0.999
_diffrn_reflns_theta_full 67.679
_diffrn_reflns_theta_max 70.914
_diffrn_reflns_theta_min 4.480
_exptl_absorpt_coefficient_mu 0.741
_exptl_absorpt_correction_T_max 0.7534
_exptl_absorpt_correction_T_min 0.5266
_exptl_absorpt_correction_type multi-scan
_exptl_absorpt_process_details 'Sadabs, (Sheldrick 2012)'
_exptl_crystal_colour 'white '
_exptl_crystal_density_diffrn 1.375
_exptl_crystal_density_meas ?
_exptl_crystal_density_method 'Not Measured'
_exptl_crystal_description Rod
_exptl_crystal_F_000 856
_exptl_crystal_recrystallization_method 'Re-crystallisation from solvent: ethyl acetate, hexane'
_exptl_crystal_size_max 0.510
_exptl_crystal_size_mid 0.209
_exptl_crystal_size_min 0.158
_refine_diff_density_max 0.317
_refine_diff_density_min -0.227
_refine_diff_density_rms 0.046
_refine_ls_abs_structure_details
; 
 Flack x determined using 1605 quotients [(I+)-(I-)]/[(I+)+(I-)] 
 (Parsons, Flack and Wagner, Acta Cryst. B69 (2013) 249-259). 
;
_refine_ls_abs_structure_Flack 0.04(4)
_refine_ls_extinction_coef 0.0032(4)
_refine_ls_extinction_expression Fc^*^=kFc[1+0.001xFc^2^\l^3^/sin(2\q)]^-1/4^
_refine_ls_extinction_method 'SHELXL-2014/7 (Sheldrick 2014'
_refine_ls_goodness_of_fit_ref 1.060
_refine_ls_hydrogen_treatment constr
_refine_ls_matrix_type full
_refine_ls_number_parameters 282
_refine_ls_number_reflns 3810
_refine_ls_number_restraints 0
_refine_ls_restrained_S_all 1.060
_refine_ls_R_factor_all 0.0305
_refine_ls_R_factor_gt 0.0302
_refine_ls_shift/su_max 0.000
_refine_ls_shift/su_mean 0.000
_refine_ls_structure_factor_coef Fsqd
_refine_ls_weighting_details 'w=1/[\s^2^(Fo^2^)+(0.0525P)^2^+0.3514P] where P=(Fo^2^+2Fc^2^)/3'
_refine_ls_weighting_scheme calc
_refine_ls_wR_factor_gt 0.0793
_refine_ls_wR_factor_ref 0.0796
_reflns_Friedel_coverage 0.749
_reflns_Friedel_fraction_full 1.000
_reflns_Friedel_fraction_max 0.998
_reflns_number_gt 3773
_reflns_number_total 3810
_reflns_threshold_expression 'I > 2\s(I)'
_cod_data_source_file c6ob00955g2.cif
_cod_data_source_block F618
_cod_depositor_comments
;
The following automatic conversions were performed:

'_exptl_absorpt_correction_type' value 'Multi-scan' changed to
'multi-scan' according to
/usr/data/users/saulius/crontab/automatic-downloads/rss-feeds/RSC/lib/dictionaries/cif_core.dic
dictionary named 'cif_core.dic' version 2.4.2 from 2011-04-26.

'_exptl_crystal_density_meas' value 'Not Measured' was changed to '?'
- the value is perceived as not measured.

Automatic conversion script
Id: cif_fix_values 4268 2015-11-12 08:31:59Z antanas 

 Adding full bibliography for 7155105.cif.
;
_cod_database_code 7155105
_shelx_shelxl_version_number 2014/7
_shelx_space_group_comment
; 
The symmetry employed for this shelxl refinement is uniquely defined 
by the following loop, which should always be used as a source of 
symmetry information in preference to the above space-group names. 
They are only intended as comments. 
;
_shelx_estimated_absorpt_t_min 0.704
_shelx_estimated_absorpt_t_max 0.892

loop_
_space_group_symop_operation_xyz
'x, y, z'
'-x+1/2, -y, z+1/2'
'-x, y+1/2, -z+1/2'
'x+1/2, -y+1/2, -z'

loop_
_atom_site_label
_atom_site_type_symbol
_atom_site_fract_x
_atom_site_fract_y
_atom_site_fract_z
_atom_site_U_iso_or_equiv
_atom_site_adp_type
_atom_site_occupancy
_atom_site_site_symmetry_order
_atom_site_calc_flag
_atom_site_refinement_flags_posn
_atom_site_refinement_flags_adp
O1 O 0.73809(11) 0.75155(9) 0.43915(8) 0.0156(3) Uani 1 1 d . .
O2 O 0.35825(11) 0.53345(9) 0.39984(8) 0.0168(3) Uani 1 1 d . .
O3 O 0.75473(12) 0.59502(9) 0.48715(8) 0.0185(3) Uani 1 1 d . .
O4 O 0.04759(12) 0.75935(10) 0.37203(9) 0.0216(3) Uani 1 1 d . .
C1 C 0.67127(17) 0.83090(12) 0.39713(10) 0.0137(3) Uani 1 1 d . .
C2 C 0.74913(16) 0.91460(13) 0.37523(11) 0.0163(3) Uani 1 1 d . .
H2 H 0.8418 0.9149 0.3881 0.020 Uiso 1 1 calc R U
C3 C 0.68972(18) 0.99771(13) 0.33438(11) 0.0177(3) Uani 1 1 d . .
H3 H 0.7418 1.0551 0.3177 0.021 Uiso 1 1 calc R U
C4 C 0.55314(18) 0.99670(13) 0.31789(12) 0.0193(4) Uani 1 1 d . .
H4 H 0.5117 1.0542 0.2911 0.023 Uiso 1 1 calc R U
C5 C 0.47758(17) 0.91222(13) 0.34044(11) 0.0171(3) Uani 1 1 d . .
H5 H 0.3846 0.9123 0.3286 0.021 Uiso 1 1 calc R U
C6 C 0.53589(17) 0.82700(12) 0.38025(11) 0.0139(3) Uani 1 1 d . .
C7 C 0.45747(15) 0.73491(12) 0.40974(11) 0.0127(3) Uani 1 1 d . .
H7 H 0.4167 0.7508 0.4689 0.015 Uiso 1 1 calc R U
C8 C 0.54531(16) 0.64211(13) 0.42098(10) 0.0138(3) Uani 1 1 d . .
C9 C 0.68364(16) 0.65659(12) 0.45133(10) 0.0138(3) Uani 1 1 d . .
C10 C 0.34441(16) 0.70818(12) 0.34487(11) 0.0147(3) Uani 1 1 d . .
H10A H 0.2801 0.7654 0.3419 0.018 Uiso 1 1 calc R U
H10B H 0.3813 0.6971 0.2844 0.018 Uiso 1 1 calc R U
C11 C 0.27507(16) 0.61347(12) 0.37595(11) 0.0145(3) Uani 1 1 d . .
C12 C 0.49256(16) 0.54809(13) 0.41248(11) 0.0151(3) Uani 1 1 d . .
C13 C 0.55941(18) 0.44698(13) 0.41490(12) 0.0185(4) Uani 1 1 d . .
C14 C 0.68050(19) 0.43077(15) 0.37168(13) 0.0247(4) Uani 1 1 d . .
H14 H 0.7224 0.4849 0.3402 0.030 Uiso 1 1 calc R U
C15 C 0.7393(2) 0.33515(18) 0.37496(16) 0.0368(6) Uani 1 1 d . .
H15 H 0.8222 0.3239 0.3460 0.044 Uiso 1 1 calc R U
C16 C 0.6776(3) 0.25567(16) 0.42030(18) 0.0443(7) Uani 1 1 d . .
H16 H 0.7194 0.1907 0.4234 0.053 Uiso 1 1 calc R U
C17 C 0.5556(3) 0.27086(16) 0.46100(17) 0.0391(6) Uani 1 1 d . .
H17 H 0.5125 0.2161 0.4909 0.047 Uiso 1 1 calc R U
C18 C 0.4965(2) 0.36594(15) 0.45809(14) 0.0275(4) Uani 1 1 d . .
H18 H 0.4124 0.3763 0.4857 0.033 Uiso 1 1 calc R U
C19 C 0.14409(16) 0.59345(13) 0.37890(11) 0.0155(3) Uani 1 1 d . .
C20 C 0.04852(17) 0.67163(13) 0.34402(11) 0.0161(3) Uani 1 1 d . .
C21 C -0.04454(17) 0.64034(14) 0.27080(11) 0.0155(3) Uani 1 1 d . .
C22 C -0.13997(17) 0.70986(14) 0.24172(12) 0.0189(4) Uani 1 1 d . .
H22 H -0.1459 0.7749 0.2694 0.023 Uiso 1 1 calc R U
C23 C -0.22644(19) 0.68563(15) 0.17304(12) 0.0223(4) Uani 1 1 d . .
H23 H -0.2921 0.7333 0.1545 0.027 Uiso 1 1 calc R U
C24 C -0.21670(18) 0.59083(15) 0.13115(11) 0.0208(4) Uani 1 1 d . .
H24 H -0.2755 0.5740 0.0838 0.025 Uiso 1 1 calc R U
C25 C -0.12149(17) 0.52141(14) 0.15860(12) 0.0188(4) Uani 1 1 d . .
H25 H -0.1149 0.4570 0.1299 0.023 Uiso 1 1 calc R U
C26 C -0.03536(17) 0.54533(13) 0.22798(11) 0.0162(3) Uani 1 1 d . .
H26 H 0.0299 0.4973 0.2465 0.019 Uiso 1 1 calc R U
C27 C 0.09111(17) 0.49350(14) 0.41506(12) 0.0200(4) Uani 1 1 d . .
H27A H 0.1264 0.4368 0.3796 0.030 Uiso 1 1 calc R U
H27B H -0.0064 0.4935 0.4118 0.030 Uiso 1 1 calc R U
H27C H 0.1190 0.4855 0.4772 0.030 Uiso 1 1 calc R U

loop_
_atom_site_aniso_label
_atom_site_aniso_U_11
_atom_site_aniso_U_22
_atom_site_aniso_U_33
_atom_site_aniso_U_23
_atom_site_aniso_U_13
_atom_site_aniso_U_12
O1 0.0096(5) 0.0183(6) 0.0189(6) 0.0030(5) -0.0031(5) -0.0013(4)
O2 0.0098(5) 0.0177(6) 0.0227(6) 0.0027(5) -0.0029(5) -0.0013(5)
O3 0.0142(6) 0.0199(6) 0.0215(6) 0.0038(5) -0.0048(5) -0.0002(5)
O4 0.0143(6) 0.0210(6) 0.0296(7) -0.0089(5) -0.0029(5) 0.0006(5)
C1 0.0126(8) 0.0164(8) 0.0120(7) -0.0008(6) 0.0000(6) 0.0015(6)
C2 0.0113(8) 0.0208(8) 0.0168(8) -0.0031(6) 0.0020(6) -0.0023(6)
C3 0.0180(8) 0.0177(8) 0.0173(7) -0.0001(6) 0.0048(7) -0.0026(7)
C4 0.0192(8) 0.0180(8) 0.0205(8) 0.0034(7) 0.0010(7) 0.0017(7)
C5 0.0108(7) 0.0198(8) 0.0207(8) 0.0003(7) -0.0004(6) 0.0019(6)
C6 0.0124(8) 0.0161(8) 0.0131(7) -0.0018(6) 0.0024(6) -0.0009(6)
C7 0.0080(7) 0.0158(7) 0.0142(7) 0.0001(6) 0.0014(6) 0.0009(6)
C8 0.0099(7) 0.0187(8) 0.0127(7) 0.0010(6) 0.0012(6) 0.0007(6)
C9 0.0108(7) 0.0174(8) 0.0130(7) -0.0010(6) 0.0022(6) -0.0015(6)
C10 0.0094(7) 0.0181(8) 0.0167(7) 0.0006(6) 0.0002(6) 0.0001(6)
C11 0.0121(7) 0.0179(8) 0.0134(7) -0.0015(6) -0.0010(6) 0.0003(7)
C12 0.0108(7) 0.0205(8) 0.0139(7) 0.0012(6) -0.0010(6) 0.0005(6)
C13 0.0162(8) 0.0180(8) 0.0213(8) -0.0031(7) -0.0090(7) 0.0015(7)
C14 0.0195(9) 0.0286(9) 0.0261(9) -0.0089(8) -0.0088(8) 0.0061(8)
C15 0.0283(11) 0.0406(12) 0.0416(12) -0.0221(10) -0.0183(10) 0.0185(10)
C16 0.0565(15) 0.0213(10) 0.0552(14) -0.0149(10) -0.0372(13) 0.0171(10)
C17 0.0491(13) 0.0187(10) 0.0494(13) 0.0024(9) -0.0270(12) -0.0015(10)
C18 0.0280(10) 0.0208(9) 0.0336(10) 0.0034(8) -0.0143(8) -0.0033(8)
C19 0.0128(8) 0.0198(8) 0.0140(7) -0.0031(6) -0.0010(6) -0.0020(6)
C20 0.0090(7) 0.0214(8) 0.0178(8) -0.0029(6) 0.0034(6) -0.0021(7)
C21 0.0094(7) 0.0213(8) 0.0158(7) -0.0013(7) 0.0025(6) -0.0014(7)
C22 0.0146(8) 0.0214(8) 0.0207(8) -0.0036(7) 0.0005(7) 0.0025(7)
C23 0.0169(8) 0.0284(9) 0.0217(8) -0.0008(7) -0.0035(7) 0.0049(7)
C24 0.0157(8) 0.0303(9) 0.0164(8) -0.0014(7) -0.0031(7) -0.0032(7)
C25 0.0168(8) 0.0225(8) 0.0171(8) -0.0032(7) 0.0018(7) -0.0030(7)
C26 0.0112(7) 0.0195(8) 0.0181(7) -0.0012(7) 0.0015(6) 0.0003(7)
C27 0.0150(8) 0.0241(9) 0.0210(8) 0.0015(7) -0.0027(7) -0.0051(7)

loop_
_atom_type_symbol
_atom_type_description
_atom_type_scat_dispersion_real
_atom_type_scat_dispersion_imag
_atom_type_scat_source
C C 0.0181 0.0091 'International Tables Vol C Tables 4.2.6.8 and 6.1.1.4'
H H 0.0000 0.0000 'International Tables Vol C Tables 4.2.6.8 and 6.1.1.4'
O O 0.0492 0.0322 'International Tables Vol C Tables 4.2.6.8 and 6.1.1.4'

loop_
_geom_angle_atom_site_label_1
_geom_angle_atom_site_label_2
_geom_angle_atom_site_label_3
_geom_angle
C9 O1 C1 123.18(13)
C12 O2 C11 121.36(13)
C6 C1 C2 122.67(15)
C6 C1 O1 122.01(15)
C2 C1 O1 115.31(14)
C3 C2 C1 118.96(15)
C3 C2 H2 120.5
C1 C2 H2 120.5
C2 C3 C4 119.68(16)
C2 C3 H3 120.2
C4 C3 H3 120.2
C5 C4 C3 120.23(16)
C5 C4 H4 119.9
C3 C4 H4 119.9
C4 C5 C6 120.99(16)
C4 C5 H5 119.5
C6 C5 H5 119.5
C1 C6 C5 117.46(15)
C1 C6 C7 119.27(15)
C5 C6 C7 123.19(15)
C6 C7 C8 111.84(13)
C6 C7 C10 112.47(13)
C8 C7 C10 108.57(13)
C6 C7 H7 107.9
C8 C7 H7 107.9
C10 C7 H7 107.9
C12 C8 C9 121.17(15)
C12 C8 C7 119.72(14)
C9 C8 C7 118.73(14)
O3 C9 O1 115.55(14)
O3 C9 C8 127.62(15)
O1 C9 C8 116.82(14)
C11 C10 C7 109.57(13)
C11 C10 H10A 109.8
C7 C10 H10A 109.8
C11 C10 H10B 109.8
C7 C10 H10B 109.8
H10A C10 H10B 108.2
C19 C11 O2 115.69(15)
C19 C11 C10 128.90(15)
O2 C11 C10 115.28(13)
C8 C12 O2 121.75(15)
C8 C12 C13 129.47(15)
O2 C12 C13 108.78(15)
C14 C13 C18 119.67(18)
C14 C13 C12 121.22(17)
C18 C13 C12 119.05(17)
C15 C14 C13 119.5(2)
C15 C14 H14 120.2
C13 C14 H14 120.2
C14 C15 C16 120.3(2)
C14 C15 H15 119.8
C16 C15 H15 119.8
C17 C16 C15 120.19(19)
C17 C16 H16 119.9
C15 C16 H16 119.9
C18 C17 C16 119.8(2)
C18 C17 H17 120.1
C16 C17 H17 120.1
C17 C18 C13 120.5(2)
C17 C18 H18 119.8
C13 C18 H18 119.8
C11 C19 C20 118.85(15)
C11 C19 C27 121.69(15)
C20 C19 C27 119.45(14)
O4 C20 C19 121.81(15)
O4 C20 C21 120.24(16)
C19 C20 C21 117.92(14)
C22 C21 C26 118.81(16)
C22 C21 C20 118.66(16)
C26 C21 C20 122.47(16)
C23 C22 C21 120.99(17)
C23 C22 H22 119.5
C21 C22 H22 119.5
C22 C23 C24 119.72(17)
C22 C23 H23 120.1
C24 C23 H23 120.1
C25 C24 C23 119.97(16)
C25 C24 H24 120.0
C23 C24 H24 120.0
C24 C25 C26 120.36(16)
C24 C25 H25 119.8
C26 C25 H25 119.8
C25 C26 C21 120.15(16)
C25 C26 H26 119.9
C21 C26 H26 119.9
C19 C27 H27A 109.5
C19 C27 H27B 109.5
H27A C27 H27B 109.5
C19 C27 H27C 109.5
H27A C27 H27C 109.5
H27B C27 H27C 109.5

loop_
_geom_bond_atom_site_label_1
_geom_bond_atom_site_label_2
_geom_bond_distance
O1 C9 1.371(2)
O1 C1 1.3885(19)
O2 C12 1.3748(19)
O2 C11 1.387(2)
O3 C9 1.204(2)
O4 C20 1.224(2)
C1 C6 1.383(2)
C1 C2 1.386(2)
C2 C3 1.384(2)
C2 H2 0.9500
C3 C4 1.393(3)
C3 H3 0.9500
C4 C5 1.384(2)
C4 H4 0.9500
C5 C6 1.395(2)
C5 H5 0.9500
C6 C7 1.507(2)
C7 C8 1.511(2)
C7 C10 1.536(2)
C7 H7 1.0000
C8 C12 1.347(2)
C8 C9 1.474(2)
C10 C11 1.497(2)
C10 H10A 0.9900
C10 H10B 0.9900
C11 C19 1.341(2)
C12 C13 1.485(2)
C13 C14 1.394(3)
C13 C18 1.395(3)
C14 C15 1.385(3)
C14 H14 0.9500
C15 C16 1.389(4)
C15 H15 0.9500
C16 C17 1.384(4)
C16 H16 0.9500
C17 C18 1.380(3)
C17 H17 0.9500
C18 H18 0.9500
C19 C20 1.498(2)
C19 C27 1.514(2)
C20 C21 1.499(2)
C21 C22 1.392(2)
C21 C26 1.404(2)
C22 C23 1.384(3)
C22 H22 0.9500
C23 C24 1.395(3)
C23 H23 0.9500
C24 C25 1.382(3)
C24 H24 0.9500
C25 C26 1.389(2)
C25 H25 0.9500
C26 H26 0.9500
C27 H27A 0.9800
C27 H27B 0.9800
C27 H27C 0.9800

loop_
_geom_torsion_atom_site_label_1
_geom_torsion_atom_site_label_2
_geom_torsion_atom_site_label_3
_geom_torsion_atom_site_label_4
_geom_torsion
C9 O1 C1 C6 13.3(2)
C9 O1 C1 C2 -168.06(14)
C6 C1 C2 C3 -0.3(2)
O1 C1 C2 C3 -179.02(14)
C1 C2 C3 C4 1.4(2)
C2 C3 C4 C5 -1.4(3)
C3 C4 C5 C6 0.3(3)
C2 C1 C6 C5 -0.7(2)
O1 C1 C6 C5 177.86(15)
C2 C1 C6 C7 -177.41(15)
O1 C1 C6 C7 1.2(2)
C4 C5 C6 C1 0.8(2)
C4 C5 C6 C7 177.29(15)
C1 C6 C7 C8 -22.9(2)
C5 C6 C7 C8 160.61(15)
C1 C6 C7 C10 -145.41(15)
C5 C6 C7 C10 38.1(2)
C6 C7 C8 C12 -154.12(15)
C10 C7 C8 C12 -29.4(2)
C6 C7 C8 C9 32.9(2)
C10 C7 C8 C9 157.61(13)
C1 O1 C9 O3 178.44(14)
C1 O1 C9 C8 -2.7(2)
C12 C8 C9 O3 -15.4(3)
C7 C8 C9 O3 157.43(16)
C12 C8 C9 O1 165.84(15)
C7 C8 C9 O1 -21.3(2)
C6 C7 C10 C11 177.37(13)
C8 C7 C10 C11 53.06(17)
C12 O2 C11 C19 -170.16(14)
C12 O2 C11 C10 13.6(2)
C7 C10 C11 C19 137.15(18)
C7 C10 C11 O2 -47.17(18)
C9 C8 C12 O2 168.19(14)
C7 C8 C12 O2 -4.6(2)
C9 C8 C12 C13 -11.5(3)
C7 C8 C12 C13 175.76(16)
C11 O2 C12 C8 14.2(2)
C11 O2 C12 C13 -166.03(14)
C8 C12 C13 C14 -42.2(3)
O2 C12 C13 C14 138.11(16)
C8 C12 C13 C18 140.58(19)
O2 C12 C13 C18 -39.1(2)
C18 C13 C14 C15 -2.3(3)
C12 C13 C14 C15 -179.55(16)
C13 C14 C15 C16 0.5(3)
C14 C15 C16 C17 1.4(3)
C15 C16 C17 C18 -1.4(3)
C16 C17 C18 C13 -0.4(3)
C14 C13 C18 C17 2.3(3)
C12 C13 C18 C17 179.57(18)
O2 C11 C19 C20 -172.95(13)
C10 C11 C19 C20 2.7(3)
O2 C11 C19 C27 6.0(2)
C10 C11 C19 C27 -178.32(16)
C11 C19 C20 O4 -55.7(2)
C27 C19 C20 O4 125.27(18)
C11 C19 C20 C21 122.33(18)
C27 C19 C20 C21 -56.7(2)
O4 C20 C21 C22 -6.2(2)
C19 C20 C21 C22 175.75(15)
O4 C20 C21 C26 171.07(16)
C19 C20 C21 C26 -7.0(2)
C26 C21 C22 C23 1.3(3)
C20 C21 C22 C23 178.61(17)
C21 C22 C23 C24 -1.1(3)
C22 C23 C24 C25 0.3(3)
C23 C24 C25 C26 0.2(3)
C24 C25 C26 C21 0.0(3)
C22 C21 C26 C25 -0.8(2)
C20 C21 C26 C25 -177.98(16)
